data_7125030
loop_
_publ_author_name
'Cao, Ke'
'Xu, Tao-Tao'
'Wu, Ji'
'Jiang, Linhai'
'Yang, Junxiao'

_publ_section_title
;
 Palladium catalyzed/silver tuned selective mono-/tetra-acetoxylation of
 o-carboranes via B-H activation.
;
_journal_issue 76
_journal_name_full 'Chemical communications (Cambridge, England)'
_journal_page_first 11446
_journal_page_last 11449
_journal_paper_doi 10.1039/c6cc06200h
_journal_volume 52
_journal_year 2016
_chemical_formula_sum 'C6 H18 B10 O2'
_chemical_formula_weight 230.30
_space_group_IT_number 2
_space_group_name_Hall '-P 1'
_space_group_name_H-M_alt 'P -1'
_atom_sites_solution_hydrogens geom
_atom_sites_solution_primary direct
_atom_sites_solution_secondary difmap
_audit_creation_method SHELXL-97
_audit_update_record
;
2016-06-24 deposited with the CCDC.
2016-08-25 downloaded from the CCDC.
;
_cell_angle_alpha 83.262(14)
_cell_angle_beta 88.589(16)
_cell_angle_gamma 88.161(12)
_cell_formula_units_Z 2
_cell_length_a 7.3484(12)
_cell_length_b 7.6219(10)
_cell_length_c 12.005(3)
_cell_measurement_temperature 293(2)
_cell_volume 667.2(2)
_computing_structure_refinement 'SHELXL-97 (Sheldrick, 1997)'
_computing_structure_solution 'SHELXS-97 (Sheldrick, 1990)'
_diffrn_ambient_temperature 293(2)
_diffrn_measured_fraction_theta_full 0.996
_diffrn_measured_fraction_theta_max 0.996
_diffrn_radiation_monochromator graphite
_diffrn_radiation_source 'fine-focus sealed tube'
_diffrn_radiation_type MoK\a
_diffrn_radiation_wavelength 0.71073
_diffrn_reflns_av_R_equivalents 0.0418
_diffrn_reflns_av_sigmaI/netI 0.0989
_diffrn_reflns_limit_h_max 9
_diffrn_reflns_limit_h_min -9
_diffrn_reflns_limit_k_max 9
_diffrn_reflns_limit_k_min -9
_diffrn_reflns_limit_l_max 13
_diffrn_reflns_limit_l_min -14
_diffrn_reflns_number 4338
_diffrn_reflns_theta_full 25.50
_diffrn_reflns_theta_max 26.02
_diffrn_reflns_theta_min 3.42
_exptl_absorpt_coefficient_mu 0.063
_exptl_crystal_density_diffrn 1.146
_exptl_crystal_density_method 'not measured'
_exptl_crystal_F_000 240
_refine_diff_density_max 0.191
_refine_diff_density_min -0.245
_refine_diff_density_rms 0.049
_refine_ls_extinction_method none
_refine_ls_goodness_of_fit_ref 1.057
_refine_ls_hydrogen_treatment mixed
_refine_ls_matrix_type full
_refine_ls_number_parameters 166
_refine_ls_number_reflns 2625
_refine_ls_number_restraints 0
_refine_ls_restrained_S_all 1.057
_refine_ls_R_factor_all 0.1420
_refine_ls_R_factor_gt 0.0780
_refine_ls_shift/su_max 0.000
_refine_ls_shift/su_mean 0.000
_refine_ls_structure_factor_coef Fsqd
_refine_ls_weighting_details 'calc w=1/[\s^2^(Fo^2^)+(0.0841P)^2^+0.1899P] where P=(Fo^2^+2Fc^2^)/3'
_refine_ls_weighting_scheme calc
_refine_ls_wR_factor_gt 0.1828
_refine_ls_wR_factor_ref 0.2415
_reflns_number_gt 1324
_reflns_number_total 2625
_reflns_threshold_expression >2sigma(I)
_cod_data_source_file c6cc06200h2.cif
_cod_data_source_block ck256_1
_cod_original_cell_volume 667.3(2)
_cod_database_code 7125030

loop_
_symmetry_equiv_pos_as_xyz
'x, y, z'
'-x, -y, -z'

loop_
_atom_site_label
_atom_site_type_symbol
_atom_site_fract_x
_atom_site_fract_y
_atom_site_fract_z
_atom_site_U_iso_or_equiv
_atom_site_adp_type
_atom_site_occupancy
_atom_site_symmetry_multiplicity
_atom_site_calc_flag
_atom_site_refinement_flags
O1 O 0.5117(3) 0.7424(3) 0.8689(2) 0.0544(7) Uani 1 1 d .
O2 O 0.6308(4) 0.6162(3) 0.7236(3) 0.0759(9) Uani 1 1 d .
C1 C 0.3267(4) 1.1737(4) 0.6651(3) 0.0408(8) Uani 1 1 d .
C2 C 0.1039(4) 1.1670(4) 0.6932(3) 0.0470(9) Uani 1 1 d .
C3 C -0.0201(5) 1.3107(5) 0.6361(4) 0.0677(12) Uani 1 1 d .
H3A H 0.0158 1.4236 0.6546 0.102 Uiso 1 1 calc R
H3B H -0.1435 1.2905 0.6611 0.102 Uiso 1 1 calc R
H3C H -0.0110 1.3091 0.5563 0.102 Uiso 1 1 calc R
C4 C 0.3980(5) 1.3224(5) 0.5811(3) 0.0600(11) Uani 1 1 d .
H4A H 0.3246 1.3346 0.5154 0.090 Uiso 1 1 calc R
H4B H 0.5219 1.2952 0.5605 0.090 Uiso 1 1 calc R
H4C H 0.3925 1.4310 0.6144 0.090 Uiso 1 1 calc R
C5 C 0.6239(5) 0.6276(4) 0.8224(4) 0.0528(9) Uani 1 1 d .
C6 C 0.7322(5) 0.5180(5) 0.9090(4) 0.0700(12) Uani 1 1 d .
H6A H 0.7727 0.5911 0.9629 0.105 Uiso 1 1 calc R
H6B H 0.8358 0.4655 0.8740 0.105 Uiso 1 1 calc R
H6C H 0.6580 0.4266 0.9463 0.105 Uiso 1 1 calc R
B3 B 0.2025(5) 1.0178(5) 0.6114(3) 0.0450(10) Uani 1 1 d .
H3 H 0.1767 1.0171 0.5216 0.054 Uiso 1 1 calc R
B4 B 0.4188(5) 0.9665(5) 0.6674(3) 0.0430(9) Uani 1 1 d .
H4 H 0.5351 0.9311 0.6141 0.052 Uiso 1 1 calc R
B5 B 0.4456(5) 1.0932(5) 0.7800(3) 0.0447(9) Uani 1 1 d .
H5 H 0.5796 1.1404 0.7997 0.054 Uiso 1 1 calc R
B6 B 0.2463(6) 1.2233(5) 0.7940(3) 0.0506(10) Uani 1 1 d .
H6 H 0.2485 1.3556 0.8219 0.061 Uiso 1 1 calc R
B7 B 0.0369(5) 0.9547(5) 0.7167(4) 0.0545(11) Uani 1 1 d .
H7 H -0.0983 0.9115 0.6959 0.065 Uiso 1 1 calc R
B8 B 0.2363(5) 0.8225(5) 0.7026(4) 0.0493(10) Uani 1 1 d .
H8 H 0.2325 0.6917 0.6728 0.059 Uiso 1 1 calc R
B9 B 0.3887(5) 0.8672(5) 0.8081(3) 0.0434(9) Uani 1 1 d .
B10 B 0.2822(5) 1.0286(5) 0.8864(3) 0.0474(10) Uani 1 1 d .
H10 H 0.3086 1.0318 0.9759 0.057 Uiso 1 1 calc R
B11 B 0.0656(6) 1.0812(6) 0.8290(4) 0.0548(11) Uani 1 1 d .
H11 H -0.0507 1.1202 0.8810 0.066 Uiso 1 1 calc R
B12 B 0.1524(5) 0.8613(6) 0.8375(4) 0.0528(11) Uani 1 1 d .
H12 H 0.0937 0.7547 0.8958 0.063 Uiso 1 1 calc R

loop_
_atom_site_aniso_label
_atom_site_aniso_U_11
_atom_site_aniso_U_22
_atom_site_aniso_U_33
_atom_site_aniso_U_23
_atom_site_aniso_U_13
_atom_site_aniso_U_12
O1 0.0622(15) 0.0563(14) 0.0424(15) -0.0010(11) -0.0061(12) 0.0193(12)
O2 0.095(2) 0.0739(19) 0.058(2) -0.0119(15) -0.0067(16) 0.0293(15)
C1 0.0466(19) 0.0398(17) 0.0349(19) -0.0001(14) 0.0011(14) 0.0006(14)
C2 0.0453(19) 0.0518(19) 0.042(2) 0.0000(16) 0.0005(15) 0.0062(15)
C3 0.068(3) 0.068(3) 0.060(3) 0.010(2) -0.005(2) 0.025(2)
C4 0.072(2) 0.053(2) 0.052(2) 0.0061(18) 0.006(2) -0.0112(19)
C5 0.052(2) 0.046(2) 0.058(3) 0.0029(18) -0.0017(18) 0.0032(17)
C6 0.068(3) 0.067(2) 0.071(3) 0.003(2) -0.011(2) 0.021(2)
B3 0.050(2) 0.047(2) 0.038(2) -0.0030(17) -0.0049(18) -0.0003(18)
B4 0.046(2) 0.044(2) 0.039(2) -0.0047(17) 0.0031(17) 0.0019(17)
B5 0.045(2) 0.050(2) 0.039(2) -0.0051(18) -0.0044(17) -0.0020(17)
B6 0.063(3) 0.050(2) 0.039(2) -0.0103(18) 0.000(2) 0.0059(19)
B7 0.044(2) 0.062(3) 0.054(3) 0.008(2) -0.007(2) -0.012(2)
B8 0.060(3) 0.041(2) 0.048(3) -0.0047(18) -0.008(2) -0.0060(18)
B9 0.047(2) 0.047(2) 0.036(2) -0.0036(17) -0.0055(17) 0.0004(17)
B10 0.054(2) 0.061(2) 0.026(2) -0.0029(18) 0.0029(17) 0.0050(19)
B11 0.053(2) 0.062(3) 0.047(3) 0.003(2) 0.010(2) 0.007(2)
B12 0.049(2) 0.058(2) 0.048(3) 0.011(2) 0.0017(19) -0.0011(19)

loop_
_atom_type_symbol
_atom_type_description
_atom_type_scat_dispersion_real
_atom_type_scat_dispersion_imag
_atom_type_scat_source
C C 0.0033 0.0016 'International Tables Vol C Tables 4.2.6.8 and 6.1.1.4'
H H 0.0000 0.0000 'International Tables Vol C Tables 4.2.6.8 and 6.1.1.4'
B B 0.0013 0.0007 'International Tables Vol C Tables 4.2.6.8 and 6.1.1.4'
O O 0.0106 0.0060 'International Tables Vol C Tables 4.2.6.8 and 6.1.1.4'

loop_
_geom_angle_atom_site_label_1
_geom_angle_atom_site_label_2
_geom_angle_atom_site_label_3
_geom_angle
C5 O1 B9 125.1(3)
C4 C1 C2 118.8(3)
C4 C1 B5 121.7(3)
C2 C1 B5 110.4(2)
C4 C1 B4 120.0(3)
C2 C1 B4 110.6(2)
B5 C1 B4 62.9(2)
C4 C1 B3 116.4(3)
C2 C1 B3 61.2(2)
B5 C1 B3 113.6(2)
B4 C1 B3 61.9(2)
C4 C1 B6 118.8(3)
C2 C1 B6 61.0(2)
B5 C1 B6 61.9(2)
B4 C1 B6 113.8(3)
B3 C1 B6 113.2(3)
C3 C2 C1 118.8(3)
C3 C2 B7 120.9(3)
C1 C2 B7 110.5(3)
C3 C2 B11 121.3(3)
C1 C2 B11 110.1(3)
B7 C2 B11 62.6(2)
C3 C2 B6 117.8(3)
C1 C2 B6 61.1(2)
B7 C2 B6 113.3(3)
B11 C2 B6 61.6(2)
C3 C2 B3 117.4(3)
C1 C2 B3 60.8(2)
B7 C2 B3 62.4(2)
B11 C2 B3 113.6(3)
B6 C2 B3 113.1(3)
C2 C3 H3A 109.5
C2 C3 H3B 109.5
H3A C3 H3B 109.5
C2 C3 H3C 109.5
H3A C3 H3C 109.5
H3B C3 H3C 109.5
C1 C4 H4A 109.5
C1 C4 H4B 109.5
H4A C4 H4B 109.5
C1 C4 H4C 109.5
H4A C4 H4C 109.5
H4B C4 H4C 109.5
O2 C5 O1 123.1(3)
O2 C5 C6 125.7(4)
O1 C5 C6 111.2(4)
C5 C6 H6A 109.5
C5 C6 H6B 109.5
H6A C6 H6B 109.5
C5 C6 H6C 109.5
H6A C6 H6C 109.5
H6B C6 H6C 109.5
C1 B3 C2 58.0(2)
C1 B3 B8 105.5(3)
C2 B3 B8 105.2(3)
C1 B3 B4 58.5(2)
C2 B3 B4 105.4(3)
B8 B3 B4 60.6(2)
C1 B3 B7 104.9(3)
C2 B3 B7 58.1(2)
B8 B3 B7 60.2(2)
B4 B3 B7 108.3(3)
C1 B3 H3 124.2
C2 B3 H3 124.2
B8 B3 H3 122.4
B4 B3 H3 121.8
B7 B3 H3 122.3
C1 B4 B3 59.5(2)
C1 B4 B5 58.5(2)
B3 B4 B5 108.0(3)
C1 B4 B8 105.5(3)
B3 B4 B8 59.7(2)
B5 B4 B8 108.0(3)
C1 B4 B9 105.3(3)
B3 B4 B9 108.0(3)
B5 B4 B9 60.1(2)
B8 B4 B9 60.2(2)
C1 B4 H4 124.1
B3 B4 H4 121.4
B5 B4 H4 121.7
B8 B4 H4 122.2
B9 B4 H4 122.1
C1 B5 B6 59.8(2)
C1 B5 B10 106.3(3)
B6 B5 B10 59.9(2)
C1 B5 B4 58.6(2)
B6 B5 B4 108.5(3)
B10 B5 B4 108.8(3)
C1 B5 B9 105.6(3)
B6 B5 B9 108.3(3)
B10 B5 B9 60.4(2)
B4 B5 B9 60.2(2)
C1 B5 H5 123.8
B6 B5 H5 121.2
B10 B5 H5 121.7
B4 B5 H5 121.3
B9 B5 H5 122.1
C2 B6 C1 57.9(2)
C2 B6 B11 58.8(2)
C1 B6 B11 105.3(3)
C2 B6 B5 105.0(3)
C1 B6 B5 58.2(2)
B11 B6 B5 108.1(3)
C2 B6 B10 105.6(3)
C1 B6 B10 105.4(3)
B11 B6 B10 60.3(2)
B5 B6 B10 60.3(2)
C2 B6 H6 124.0
C1 B6 H6 124.2
B11 B6 H6 122.0
B5 B6 H6 122.3
B10 B6 H6 122.3
C2 B7 B12 105.5(3)
C2 B7 B11 58.9(2)
B12 B7 B11 60.1(2)
C2 B7 B8 105.7(3)
B12 B7 B8 60.3(2)
B11 B7 B8 108.4(3)
C2 B7 B3 59.5(2)
B12 B7 B3 107.8(3)
B11 B7 B3 108.2(3)
B8 B7 B3 59.5(2)
C2 B7 H7 123.9
B12 B7 H7 122.2
B11 B7 H7 121.4
B8 B7 H7 122.1
B3 B7 H7 121.6
B3 B8 B7 60.3(2)
B3 B8 B4 59.7(2)
B7 B8 B4 107.6(3)
B3 B8 B12 108.0(3)
B7 B8 B12 59.7(2)
B4 B8 B12 107.5(3)
B3 B8 B9 108.0(3)
B7 B8 B9 107.5(3)
B4 B8 B9 60.1(2)
B12 B8 B9 59.6(2)
B3 B8 H8 121.6
B7 B8 H8 121.9
B4 B8 H8 122.0
B12 B8 H8 122.1
B9 B8 H8 121.9
O1 B9 B12 120.4(3)
O1 B9 B5 120.2(3)
B12 B9 B5 107.2(3)
O1 B9 B4 126.4(3)
B12 B9 B4 107.5(3)
B5 B9 B4 59.7(2)
O1 B9 B8 126.5(3)
B12 B9 B8 60.0(2)
B5 B9 B8 107.3(3)
B4 B9 B8 59.7(2)
O1 B9 B10 116.0(3)
B12 B9 B10 60.2(2)
B5 B9 B10 59.6(2)
B4 B9 B10 107.7(3)
B8 B9 B10 108.2(3)
B6 B10 B11 59.6(2)
B6 B10 B5 59.7(2)
B11 B10 B5 107.0(3)
B6 B10 B12 107.3(3)
B11 B10 B12 59.8(2)
B5 B10 B12 107.0(3)
B6 B10 B9 107.8(3)
B11 B10 B9 107.4(3)
B5 B10 B9 60.0(2)
B12 B10 B9 59.4(2)
B6 B10 H10 122.0
B11 B10 H10 122.2
B5 B10 H10 122.3
B12 B10 H10 122.4
B9 B10 H10 121.9
C2 B11 B6 59.7(2)
C2 B11 B10 106.2(3)
B6 B11 B10 60.1(2)
C2 B11 B7 58.5(2)
B6 B11 B7 108.3(3)
B10 B11 B7 108.6(3)
C2 B11 B12 105.0(3)
B6 B11 B12 108.2(3)
B10 B11 B12 60.5(2)
B7 B11 B12 59.9(2)
C2 B11 H11 124.1
B6 B11 H11 121.2
B10 B11 H11 121.6
B7 B11 H11 121.5
B12 B11 H11 122.3
B7 B12 B9 108.4(3)
B7 B12 B11 60.1(2)
B9 B12 B11 108.2(3)
B7 B12 B8 60.0(2)
B9 B12 B8 60.4(2)
B11 B12 B8 108.1(3)
B7 B12 B10 108.2(3)
B9 B12 B10 60.5(2)
B11 B12 B10 59.7(2)
B8 B12 B10 108.8(3)
B7 B12 H12 121.6
B9 B12 H12 121.3
B11 B12 H12 121.9
B8 B12 H12 121.4
B10 B12 H12 121.4

loop_
_geom_bond_atom_site_label_1
_geom_bond_atom_site_label_2
_geom_bond_distance
O1 C5 1.342(4)
O1 B9 1.439(4)
O2 C5 1.199(4)
C1 C4 1.523(4)
C1 C2 1.665(5)
C1 B5 1.694(5)
C1 B4 1.696(5)
C1 B3 1.714(5)
C1 B6 1.722(5)
C2 C3 1.513(4)
C2 B7 1.696(5)
C2 B11 1.703(5)
C2 B6 1.719(5)
C2 B3 1.720(5)
C3 H3A 0.9600
C3 H3B 0.9600
C3 H3C 0.9600
C4 H4A 0.9600
C4 H4B 0.9600
C4 H4C 0.9600
C5 C6 1.485(5)
C6 H6A 0.9600
C6 H6B 0.9600
C6 H6C 0.9600
B3 B8 1.755(5)
B3 B4 1.755(5)
B3 B7 1.769(6)
B3 H3 1.1000
B4 B5 1.770(6)
B4 B8 1.771(5)
B4 B9 1.780(5)
B4 H4 1.1000
B5 B6 1.758(6)
B5 B10 1.769(5)
B5 B9 1.777(5)
B5 H5 1.1000
B6 B11 1.752(6)
B6 B10 1.762(5)
B6 H6 1.1000
B7 B12 1.763(6)
B7 B11 1.767(6)
B7 B8 1.768(6)
B7 H7 1.1000
B8 B12 1.772(6)
B8 B9 1.780(5)
B8 H8 1.1000
B9 B12 1.764(6)
B9 B10 1.784(5)
B10 B11 1.765(6)
B10 B12 1.778(6)
B10 H10 1.1000
B11 B12 1.767(6)
B11 H11 1.1000
B12 H12 1.1000

loop_
_geom_torsion_atom_site_label_1
_geom_torsion_atom_site_label_2
_geom_torsion_atom_site_label_3
_geom_torsion_atom_site_label_4
_geom_torsion
C4 C1 C2 C3 -1.1(5)
B5 C1 C2 C3 146.4(3)
B4 C1 C2 C3 -145.8(3)
B3 C1 C2 C3 -107.1(4)
B6 C1 C2 C3 107.7(4)
C4 C1 C2 B7 145.2(3)
B5 C1 C2 B7 -67.2(3)
B4 C1 C2 B7 0.5(4)
B3 C1 C2 B7 39.2(3)
B6 C1 C2 B7 -106.0(3)
C4 C1 C2 B11 -147.5(3)
B5 C1 C2 B11 0.1(3)
B4 C1 C2 B11 67.8(3)
B3 C1 C2 B11 106.5(3)
B6 C1 C2 B11 -38.7(3)
C4 C1 C2 B6 -108.8(3)
B5 C1 C2 B6 38.7(3)
B4 C1 C2 B6 106.5(3)
B3 C1 C2 B6 145.2(3)
C4 C1 C2 B3 106.0(3)
B5 C1 C2 B3 -106.4(3)
B4 C1 C2 B3 -38.7(3)
B6 C1 C2 B3 -145.2(3)
B9 O1 C5 O2 -1.0(6)
B9 O1 C5 C6 180.0(3)
C4 C1 B3 C2 -109.9(3)
B5 C1 B3 C2 101.2(3)
B4 C1 B3 C2 138.5(3)
B6 C1 B3 C2 32.9(3)
C4 C1 B3 B8 151.5(3)
C2 C1 B3 B8 -98.5(3)
B5 C1 B3 B8 2.6(3)
B4 C1 B3 B8 40.0(3)
B6 C1 B3 B8 -65.6(3)
C4 C1 B3 B4 111.6(3)
C2 C1 B3 B4 -138.5(3)
B5 C1 B3 B4 -37.3(3)
B6 C1 B3 B4 -105.5(3)
C4 C1 B3 B7 -145.9(3)
C2 C1 B3 B7 -35.9(2)
B5 C1 B3 B7 65.2(3)
B4 C1 B3 B7 102.6(3)
B6 C1 B3 B7 -3.0(3)
C3 C2 B3 C1 109.4(3)
B7 C2 B3 C1 -138.1(3)
B11 C2 B3 C1 -100.7(3)
B6 C2 B3 C1 -33.0(3)
C3 C2 B3 B8 -151.6(3)
C1 C2 B3 B8 99.0(3)
B7 C2 B3 B8 -39.2(2)
B11 C2 B3 B8 -1.8(3)
B6 C2 B3 B8 66.0(3)
C3 C2 B3 B4 145.3(3)
C1 C2 B3 B4 35.9(2)
B7 C2 B3 B4 -102.2(3)
B11 C2 B3 B4 -64.9(3)
B6 C2 B3 B4 2.9(3)
C3 C2 B3 B7 -112.5(3)
C1 C2 B3 B7 138.1(3)
B11 C2 B3 B7 37.4(3)
B6 C2 B3 B7 105.2(3)
C4 C1 B4 B3 -105.9(3)
C2 C1 B4 B3 38.3(3)
B5 C1 B4 B3 141.4(3)
B6 C1 B4 B3 104.7(3)
C4 C1 B4 B5 112.7(3)
C2 C1 B4 B5 -103.1(3)
B3 C1 B4 B5 -141.4(3)
B6 C1 B4 B5 -36.7(3)
C4 C1 B4 B8 -145.4(3)
C2 C1 B4 B8 -1.2(3)
B5 C1 B4 B8 101.9(3)
B3 C1 B4 B8 -39.5(3)
B6 C1 B4 B8 65.2(3)
C4 C1 B4 B9 151.9(3)
C2 C1 B4 B9 -63.9(3)
B5 C1 B4 B9 39.2(2)
B3 C1 B4 B9 -102.2(3)
B6 C1 B4 B9 2.5(4)
C2 B3 B4 C1 -35.7(2)
B8 B3 B4 C1 -134.7(3)
B7 B3 B4 C1 -96.6(3)
C1 B3 B4 B5 34.0(2)
C2 B3 B4 B5 -1.7(3)
B8 B3 B4 B5 -100.7(3)
B7 B3 B4 B5 -62.6(3)
C1 B3 B4 B8 134.7(3)
C2 B3 B4 B8 99.1(3)
B7 B3 B4 B8 38.1(3)
C1 B3 B4 B9 97.5(3)
C2 B3 B4 B9 61.9(3)
B8 B3 B4 B9 -37.2(3)
B7 B3 B4 B9 0.9(4)
C4 C1 B5 B6 108.2(3)
C2 C1 B5 B6 -38.3(3)
B4 C1 B5 B6 -141.7(3)
B3 C1 B5 B6 -104.8(3)
C4 C1 B5 B10 147.5(3)
C2 C1 B5 B10 1.0(3)
B4 C1 B5 B10 -102.4(3)
B3 C1 B5 B10 -65.5(3)
B6 C1 B5 B10 39.3(3)
C4 C1 B5 B4 -110.1(3)
C2 C1 B5 B4 103.4(3)
B3 C1 B5 B4 36.9(3)
B6 C1 B5 B4 141.7(3)
C4 C1 B5 B9 -149.4(3)
C2 C1 B5 B9 64.1(3)
B4 C1 B5 B9 -39.3(2)
B3 C1 B5 B9 -2.4(3)
B6 C1 B5 B9 102.4(3)
B3 B4 B5 C1 -34.4(2)
B8 B4 B5 C1 -97.5(3)
B9 B4 B5 C1 -135.3(3)
C1 B4 B5 B6 34.4(2)
B3 B4 B5 B6 -0.1(4)
B8 B4 B5 B6 -63.2(3)
B9 B4 B5 B6 -101.0(3)
C1 B4 B5 B10 98.0(3)
B3 B4 B5 B10 63.6(3)
B8 B4 B5 B10 0.5(4)
B9 B4 B5 B10 -37.3(3)
C1 B4 B5 B9 135.3(3)
B3 B4 B5 B9 100.9(3)
B8 B4 B5 B9 37.8(3)
C3 C2 B6 C1 -109.4(3)
B7 C2 B6 C1 101.5(3)
B11 C2 B6 C1 138.2(3)
B3 C2 B6 C1 32.9(2)
C3 C2 B6 B11 112.5(4)
C1 C2 B6 B11 -138.2(3)
B7 C2 B6 B11 -36.7(3)
B3 C2 B6 B11 -105.3(3)
C3 C2 B6 B5 -145.2(3)
C1 C2 B6 B5 -35.8(2)
B7 C2 B6 B5 65.6(3)
B11 C2 B6 B5 102.3(3)
B3 C2 B6 B5 -2.9(4)
C3 C2 B6 B10 152.0(3)
C1 C2 B6 B10 -98.6(3)
B7 C2 B6 B10 2.8(4)
B11 C2 B6 B10 39.5(3)
B3 C2 B6 B10 -65.7(3)
C4 C1 B6 C2 108.9(3)
B5 C1 B6 C2 -138.3(3)
B4 C1 B6 C2 -101.3(3)
B3 C1 B6 C2 -33.0(2)
C4 C1 B6 B11 145.2(3)
C2 C1 B6 B11 36.2(2)
B5 C1 B6 B11 -102.1(3)
B4 C1 B6 B11 -65.0(3)
B3 C1 B6 B11 3.2(4)
C4 C1 B6 B5 -112.7(3)
C2 C1 B6 B5 138.3(3)
B4 C1 B6 B5 37.1(3)
B3 C1 B6 B5 105.3(3)
C4 C1 B6 B10 -152.0(3)
C2 C1 B6 B10 99.0(3)
B5 C1 B6 B10 -39.3(3)
B4 C1 B6 B10 -2.2(4)
B3 C1 B6 B10 66.0(3)
C1 B5 B6 C2 35.6(2)
B10 B5 B6 C2 -99.7(3)
B4 B5 B6 C2 1.8(3)
B9 B5 B6 C2 -62.1(3)
B10 B5 B6 C1 -135.3(3)
B4 B5 B6 C1 -33.9(2)
B9 B5 B6 C1 -97.7(3)
C1 B5 B6 B11 97.1(3)
B10 B5 B6 B11 -38.2(3)
B4 B5 B6 B11 63.2(3)
B9 B5 B6 B11 -0.6(4)
C1 B5 B6 B10 135.3(3)
B4 B5 B6 B10 101.5(3)
B9 B5 B6 B10 37.6(3)
C3 C2 B7 B12 -151.2(3)
C1 C2 B7 B12 63.3(3)
B11 C2 B7 B12 -39.4(3)
B6 C2 B7 B12 -3.1(4)
B3 C2 B7 B12 101.8(3)
C3 C2 B7 B11 -111.8(4)
C1 C2 B7 B11 102.7(3)
B6 C2 B7 B11 36.3(3)
B3 C2 B7 B11 141.2(3)
C3 C2 B7 B8 145.9(3)
C1 C2 B7 B8 0.4(4)
B11 C2 B7 B8 -102.3(3)
B6 C2 B7 B8 -66.0(4)
B3 C2 B7 B8 38.9(3)
C3 C2 B7 B3 107.0(4)
C1 C2 B7 B3 -38.5(3)
B11 C2 B7 B3 -141.2(3)
B6 C2 B7 B3 -104.9(3)
C1 B3 B7 C2 35.9(2)
B8 B3 B7 C2 135.4(3)
B4 B3 B7 C2 97.1(3)
C1 B3 B7 B12 -62.0(3)
C2 B3 B7 B12 -97.9(3)
B8 B3 B7 B12 37.5(3)
B4 B3 B7 B12 -0.8(4)
C1 B3 B7 B11 1.5(3)
C2 B3 B7 B11 -34.4(3)
B8 B3 B7 B11 101.0(3)
B4 B3 B7 B11 62.7(3)
C1 B3 B7 B8 -99.6(3)
C2 B3 B7 B8 -135.4(3)
B4 B3 B7 B8 -38.3(3)
C1 B3 B8 B7 98.5(3)
C2 B3 B8 B7 38.2(2)
B4 B3 B8 B7 137.5(3)
C1 B3 B8 B4 -38.9(2)
C2 B3 B8 B4 -99.3(3)
B7 B3 B8 B4 -137.5(3)
C1 B3 B8 B12 61.2(3)
C2 B3 B8 B12 0.8(3)
B4 B3 B8 B12 100.1(3)
B7 B3 B8 B12 -37.3(3)
C1 B3 B8 B9 -1.7(3)
C2 B3 B8 B9 -62.1(3)
B4 B3 B8 B9 37.2(3)
B7 B3 B8 B9 -100.3(3)
C2 B7 B8 B3 -38.9(3)
B12 B7 B8 B3 -138.1(3)
B11 B7 B8 B3 -100.7(3)
C2 B7 B8 B4 -1.2(4)
B12 B7 B8 B4 -100.3(3)
B11 B7 B8 B4 -63.0(3)
B3 B7 B8 B4 37.8(3)
C2 B7 B8 B12 99.2(3)
B11 B7 B8 B12 37.4(3)
B3 B7 B8 B12 138.1(3)
C2 B7 B8 B9 62.3(3)
B12 B7 B8 B9 -36.9(3)
B11 B7 B8 B9 0.4(4)
B3 B7 B8 B9 101.2(3)
C1 B4 B8 B3 39.5(3)
B5 B4 B8 B3 100.7(3)
B9 B4 B8 B3 138.5(3)
C1 B4 B8 B7 1.4(4)
B3 B4 B8 B7 -38.0(3)
B5 B4 B8 B7 62.7(3)
B9 B4 B8 B7 100.5(3)
C1 B4 B8 B12 -61.5(3)
B3 B4 B8 B12 -101.0(3)
B5 B4 B8 B12 -0.3(4)
B9 B4 B8 B12 37.5(3)
C1 B4 B8 B9 -99.0(3)
B3 B4 B8 B9 -138.5(3)
B5 B4 B8 B9 -37.7(3)
C5 O1 B9 B12 120.7(4)
C5 O1 B9 B5 -101.7(4)
C5 O1 B9 B4 -29.0(5)
C5 O1 B9 B8 47.4(5)
C5 O1 B9 B10 -170.1(3)
C1 B5 B9 O1 155.6(3)
B6 B5 B9 O1 -141.7(3)
B10 B5 B9 O1 -104.3(4)
B4 B5 B9 O1 117.0(4)
C1 B5 B9 B12 -62.0(3)
B6 B5 B9 B12 0.8(4)
B10 B5 B9 B12 38.2(3)
B4 B5 B9 B12 -100.5(3)
C1 B5 B9 B4 38.5(2)
B6 B5 B9 B4 101.3(3)
B10 B5 B9 B4 138.7(3)
C1 B5 B9 B8 1.1(3)
B6 B5 B9 B8 63.9(3)
B10 B5 B9 B8 101.3(3)
B4 B5 B9 B8 -37.4(3)
C1 B5 B9 B10 -100.2(3)
B6 B5 B9 B10 -37.4(3)
B4 B5 B9 B10 -138.7(3)
C1 B4 B9 O1 -145.4(3)
B3 B4 B9 O1 152.2(3)
B5 B4 B9 O1 -107.0(4)
B8 B4 B9 O1 115.2(4)
C1 B4 B9 B12 61.7(3)
B3 B4 B9 B12 -0.7(4)
B5 B4 B9 B12 100.1(3)
B8 B4 B9 B12 -37.7(3)
C1 B4 B9 B5 -38.4(2)
B3 B4 B9 B5 -100.8(3)
B8 B4 B9 B5 -137.8(3)
C1 B4 B9 B8 99.4(3)
B3 B4 B9 B8 37.0(3)
B5 B4 B9 B8 137.8(3)
C1 B4 B9 B10 -1.7(3)
B3 B4 B9 B10 -64.1(3)
B5 B4 B9 B10 36.7(3)
B8 B4 B9 B10 -101.1(3)
B3 B8 B9 O1 -152.0(3)
B7 B8 B9 O1 144.4(3)
B4 B8 B9 O1 -115.0(4)
B12 B8 B9 O1 107.4(4)
B3 B8 B9 B12 100.7(3)
B7 B8 B9 B12 37.0(3)
B4 B8 B9 B12 137.7(3)
B3 B8 B9 B5 0.4(4)
B7 B8 B9 B5 -63.3(3)
B4 B8 B9 B5 37.4(3)
B12 B8 B9 B5 -100.3(3)
B3 B8 B9 B4 -37.0(3)
B7 B8 B9 B4 -100.7(3)
B12 B8 B9 B4 -137.7(3)
B3 B8 B9 B10 63.3(3)
B7 B8 B9 B10 -0.4(3)
B4 B8 B9 B10 100.3(3)
B12 B8 B9 B10 -37.4(3)
C2 B6 B10 B11 -38.8(3)
C1 B6 B10 B11 -99.1(3)
B5 B6 B10 B11 -137.4(3)
C2 B6 B10 B5 98.6(3)
C1 B6 B10 B5 38.3(2)
B11 B6 B10 B5 137.4(3)
C2 B6 B10 B12 -1.3(3)
C1 B6 B10 B12 -61.6(3)
B11 B6 B10 B12 37.5(3)
B5 B6 B10 B12 -99.9(3)
C2 B6 B10 B9 61.3(3)
C1 B6 B10 B9 1.0(3)
B11 B6 B10 B9 100.1(3)
B5 B6 B10 B9 -37.3(3)
C1 B5 B10 B6 -39.3(3)
B4 B5 B10 B6 -101.0(3)
B9 B5 B10 B6 -138.2(3)
C1 B5 B10 B11 -1.6(4)
B6 B5 B10 B11 37.6(3)
B4 B5 B10 B11 -63.3(3)
B9 B5 B10 B11 -100.6(3)
C1 B5 B10 B12 61.2(3)
B6 B5 B10 B12 100.5(3)
B4 B5 B10 B12 -0.5(4)
B9 B5 B10 B12 -37.7(3)
C1 B5 B10 B9 99.0(3)
B6 B5 B10 B9 138.2(3)
B4 B5 B10 B9 37.2(3)
O1 B9 B10 B6 148.4(3)
B12 B9 B10 B6 -99.9(3)
B5 B9 B10 B6 37.2(3)
B4 B9 B10 B6 0.5(3)
B8 B9 B10 B6 -62.6(3)
O1 B9 B10 B11 -148.8(3)
B12 B9 B10 B11 -37.1(3)
B5 B9 B10 B11 100.0(3)
B4 B9 B10 B11 63.3(3)
B8 B9 B10 B11 0.2(3)
O1 B9 B10 B5 111.2(3)
B12 B9 B10 B5 -137.1(3)
B4 B9 B10 B5 -36.7(2)
B8 B9 B10 B5 -99.8(3)
O1 B9 B10 B12 -111.6(3)
B5 B9 B10 B12 137.1(3)
B4 B9 B10 B12 100.4(3)
B8 B9 B10 B12 37.3(3)
C3 C2 B11 B6 -106.9(4)
C1 C2 B11 B6 38.5(3)
B7 C2 B11 B6 141.8(3)
B3 C2 B11 B6 104.5(3)
C3 C2 B11 B10 -146.5(3)
C1 C2 B11 B10 -1.1(4)
B7 C2 B11 B10 102.2(3)
B6 C2 B11 B10 -39.6(3)
B3 C2 B11 B10 64.9(4)
C3 C2 B11 B7 111.3(4)
C1 C2 B11 B7 -103.3(3)
B6 C2 B11 B7 -141.8(3)
B3 C2 B11 B7 -37.3(3)
C3 C2 B11 B12 150.5(3)
C1 C2 B11 B12 -64.1(3)
B7 C2 B11 B12 39.2(3)
B6 C2 B11 B12 -102.6(3)
B3 C2 B11 B12 1.9(4)
C1 B6 B11 C2 -35.8(2)
B5 B6 B11 C2 -96.9(3)
B10 B6 B11 C2 -135.1(3)
C2 B6 B11 B10 135.1(3)
C1 B6 B11 B10 99.3(3)
B5 B6 B11 B10 38.2(3)
C2 B6 B11 B7 33.7(3)
C1 B6 B11 B7 -2.1(4)
B5 B6 B11 B7 -63.1(4)
B10 B6 B11 B7 -101.4(3)
C2 B6 B11 B12 97.1(3)
C1 B6 B11 B12 61.3(4)
B5 B6 B11 B12 0.3(4)
B10 B6 B11 B12 -38.0(3)
B6 B10 B11 C2 39.4(3)
B5 B10 B11 C2 1.7(4)
B12 B10 B11 C2 -98.4(3)
B9 B10 B11 C2 -61.5(3)
B5 B10 B11 B6 -37.7(3)
B12 B10 B11 B6 -137.8(3)
B9 B10 B11 B6 -100.8(3)
B6 B10 B11 B7 100.9(3)
B5 B10 B11 B7 63.2(3)
B12 B10 B11 B7 -36.9(3)
B9 B10 B11 B7 0.1(4)
B6 B10 B11 B12 137.8(3)
B5 B10 B11 B12 100.1(3)
B9 B10 B11 B12 37.0(3)
B12 B7 B11 C2 135.1(3)
B8 B7 B11 C2 97.6(3)
B3 B7 B11 C2 34.6(3)
C2 B7 B11 B6 -34.2(3)
B12 B7 B11 B6 100.9(3)
B8 B7 B11 B6 63.4(3)
B3 B7 B11 B6 0.4(4)
C2 B7 B11 B10 -97.9(3)
B12 B7 B11 B10 37.1(3)
B8 B7 B11 B10 -0.3(4)
B3 B7 B11 B10 -63.3(3)
C2 B7 B11 B12 -135.1(3)
B8 B7 B11 B12 -37.5(3)
B3 B7 B11 B12 -100.5(3)
C2 B7 B12 B9 -61.9(4)
B11 B7 B12 B9 -100.8(3)
B8 B7 B12 B9 37.6(3)
B3 B7 B12 B9 0.4(4)
C2 B7 B12 B11 38.9(3)
B8 B7 B12 B11 138.3(3)
B3 B7 B12 B11 101.2(3)
C2 B7 B12 B8 -99.5(3)
B11 B7 B12 B8 -138.3(3)
B3 B7 B12 B8 -37.2(3)
C2 B7 B12 B10 2.1(4)
B11 B7 B12 B10 -36.7(3)
B8 B7 B12 B10 101.6(3)
B3 B7 B12 B10 64.4(4)
O1 B9 B12 B7 -154.6(3)
B5 B9 B12 B7 63.0(4)
B4 B9 B12 B7 0.2(4)
B8 B9 B12 B7 -37.4(3)
B10 B9 B12 B7 100.9(3)
O1 B9 B12 B11 141.7(3)
B5 B9 B12 B11 -0.6(4)
B4 B9 B12 B11 -63.4(4)
B8 B9 B12 B11 -101.0(3)
B10 B9 B12 B11 37.3(3)
O1 B9 B12 B8 -117.3(4)
B5 B9 B12 B8 100.4(3)
B4 B9 B12 B8 37.5(3)
B10 B9 B12 B8 138.3(3)
O1 B9 B12 B10 104.4(4)
B5 B9 B12 B10 -37.9(3)
B4 B9 B12 B10 -100.7(3)
B8 B9 B12 B10 -138.3(3)
C2 B11 B12 B7 -38.6(3)
B6 B11 B12 B7 -101.0(3)
B10 B11 B12 B7 -138.9(3)
C2 B11 B12 B9 62.7(4)
B6 B11 B12 B9 0.2(4)
B10 B11 B12 B9 -37.6(3)
B7 B11 B12 B9 101.2(3)
C2 B11 B12 B8 -1.3(4)
B6 B11 B12 B8 -63.8(4)
B10 B11 B12 B8 -101.6(3)
B7 B11 B12 B8 37.3(3)
C2 B11 B12 B10 100.3(3)
B6 B11 B12 B10 37.8(3)
B7 B11 B12 B10 138.9(3)
B3 B8 B12 B7 37.6(3)
B4 B8 B12 B7 100.6(3)
B9 B8 B12 B7 138.3(3)
B3 B8 B12 B9 -100.8(3)
B7 B8 B12 B9 -138.3(3)
B4 B8 B12 B9 -37.8(3)
B3 B8 B12 B11 0.3(4)
B7 B8 B12 B11 -37.3(3)
B4 B8 B12 B11 63.3(3)
B9 B8 B12 B11 101.0(3)
B3 B8 B12 B10 -63.1(3)
B7 B8 B12 B10 -100.6(3)
B4 B8 B12 B10 -0.1(4)
B9 B8 B12 B10 37.7(3)
B6 B10 B12 B7 -0.5(4)
B11 B10 B12 B7 36.9(3)
B5 B10 B12 B7 -63.3(3)
B9 B10 B12 B7 -101.3(3)
B6 B10 B12 B9 100.8(3)
B11 B10 B12 B9 138.2(3)
B5 B10 B12 B9 38.0(3)
B6 B10 B12 B11 -37.4(3)
B5 B10 B12 B11 -100.2(3)
B9 B10 B12 B11 -138.2(3)
B6 B10 B12 B8 63.1(3)
B11 B10 B12 B8 100.5(3)
B5 B10 B12 B8 0.3(4)
B9 B10 B12 B8 -37.7(3)
